data_7002138
loop_
_publ_author_name
'Albrecht, Markus'
'Yulia, Yeni'
'Exarchos, Anna'
'Nachev, Philipp'
'Fr\"ohlich, Roland'

_publ_section_title
;
 1 : 1 vs. 2 : 1 coordination of pentadentate hydrazone-type ligands to
 lanthanide(iii) ions. Formation of cationic as well as dicationic
 complexes
;
_journal_issue 36
_journal_name_full 'Dalton Transactions'
_journal_page_first 7421
_journal_page_last 7427
_journal_paper_doi 10.1039/b905049c
_journal_year 2009
_chemical_formula_sum 'C33 H43 Br2 N12 Nd O15'
_chemical_formula_weight 1151.85
_chemical_name_systematic
;
?
;
_space_group_IT_number 2
_symmetry_cell_setting triclinic
_symmetry_space_group_name_Hall '-P 1'
_symmetry_space_group_name_H-M 'P -1'
_atom_sites_solution_hydrogens geom
_atom_sites_solution_primary direct
_atom_sites_solution_secondary difmap
_audit_creation_method SHELXL-97
_cell_angle_alpha 71.511(1)
_cell_angle_beta 77.927(1)
_cell_angle_gamma 73.488(1)
_cell_formula_units_Z 2
_cell_length_a 10.6899(2)
_cell_length_b 13.8131(2)
_cell_length_c 16.1157(3)
_cell_measurement_reflns_used 3104
_cell_measurement_temperature 223(2)
_cell_measurement_theta_max 27.88
_cell_measurement_theta_min 0.41
_cell_volume 2145.14(7)
_computing_cell_refinement 'Collect (Nonius B.V., 1998)'
_computing_data_collection 'Collect (Nonius B.V., 1998)'
_computing_data_reduction 'Denzo-SMN (Otwinowski & Minor, 1997)'
_computing_molecular_graphics 'SCHAKAL (Keller, 1997)'
_computing_publication_material 'SHELXL-97 (Sheldrick, 1997)'
_computing_structure_refinement 'SHELXL-97 (Sheldrick, 1997)'
_computing_structure_solution 'SHELXS-97 (Sheldrick, 1990)'
_diffrn_ambient_temperature 223(2)
_diffrn_measured_fraction_theta_full 0.973
_diffrn_measured_fraction_theta_max 0.973
_diffrn_measurement_device_type 'Nonius KappaCCD'
_diffrn_measurement_method '\w and \f scans'
_diffrn_radiation_monochromator graphite
_diffrn_radiation_source 'rotating anode Nonius FR591'
_diffrn_radiation_type MoK\a
_diffrn_radiation_wavelength 0.71073
_diffrn_reflns_av_R_equivalents 0.049
_diffrn_reflns_av_sigmaI/netI 0.0392
_diffrn_reflns_limit_h_max 14
_diffrn_reflns_limit_h_min -13
_diffrn_reflns_limit_k_max 18
_diffrn_reflns_limit_k_min -16
_diffrn_reflns_limit_l_max 21
_diffrn_reflns_limit_l_min -20
_diffrn_reflns_number 20205
_diffrn_reflns_theta_full 28.28
_diffrn_reflns_theta_max 28.28
_diffrn_reflns_theta_min 2.23
_exptl_absorpt_coefficient_mu 3.154
_exptl_absorpt_correction_T_max 0.7433
_exptl_absorpt_correction_T_min 0.4513
_exptl_absorpt_correction_type multi-scan
_exptl_absorpt_process_details 'Denzo (Otwinowski, Borek, Majewski & Minor, 2003)'
_exptl_crystal_colour yellow
_exptl_crystal_density_diffrn 1.783
_exptl_crystal_density_method 'not measured'
_exptl_crystal_description plate
_exptl_crystal_F_000 1150
_exptl_crystal_size_max 0.30
_exptl_crystal_size_mid 0.20
_exptl_crystal_size_min 0.10
_refine_diff_density_max 3.129
_refine_diff_density_min -1.658
_refine_diff_density_rms 0.149
_refine_ls_extinction_method none
_refine_ls_goodness_of_fit_ref 1.036
_refine_ls_hydrogen_treatment riding
_refine_ls_matrix_type full
_refine_ls_number_parameters 568
_refine_ls_number_reflns 10361
_refine_ls_number_restraints 232
_refine_ls_restrained_S_all 1.074
_refine_ls_R_factor_all 0.0602
_refine_ls_R_factor_gt 0.0504
_refine_ls_shift/su_max 0.001
_refine_ls_shift/su_mean 0.000
_refine_ls_structure_factor_coef Fsqd
_refine_ls_weighting_details 'calc w=1/[\s^2^(Fo^2^)+(0.0755P)^2^+7.7175P] where P=(Fo^2^+2Fc^2^)/3'
_refine_ls_weighting_scheme calc
_refine_ls_wR_factor_gt 0.1336
_refine_ls_wR_factor_ref 0.1410
_reflns_number_gt 8947
_reflns_number_total 10361
_reflns_threshold_expression >2sigma(I)
_cod_data_source_file b905049c.txt
_cod_data_source_block fro4555
_cod_original_cell_volume 2145.14(6)
_cod_original_sg_symbol_H-M P-1
_cod_database_code 7002138

loop_
_symmetry_equiv_pos_as_xyz
'x, y, z'
'-x, -y, -z'

loop_
_atom_site_label
_atom_site_type_symbol
_atom_site_fract_x
_atom_site_fract_y
_atom_site_fract_z
_atom_site_U_iso_or_equiv
_atom_site_adp_type
_atom_site_occupancy
_atom_site_symmetry_multiplicity
_atom_site_calc_flag
_atom_site_refinement_flags
_atom_site_disorder_assembly
_atom_site_disorder_group
Nd Nd 1.17793(2) 1.317411(18) 0.267625(16) 0.02387(9) Uani 1 1 d . . .
O1A O 1.2574(4) 1.3390(3) 0.3984(3) 0.0386(9) Uani 1 1 d . . .
C2A C 1.2244(5) 1.4167(4) 0.4272(3) 0.0312(10) Uani 1 1 d . . .
C21A C 1.2903(5) 1.4230(4) 0.4975(3) 0.0318(10) Uani 1 1 d . . .
C22A C 1.3751(7) 1.3325(5) 0.5396(4) 0.0459(14) Uani 1 1 d . . .
H22A H 1.3863 1.2696 0.5249 0.055 Uiso 1 1 calc R . .
C23A C 1.4434(7) 1.3336(5) 0.6030(5) 0.0522(17) Uani 1 1 d . . .
H23A H 1.5018 1.2723 0.6308 0.063 Uiso 1 1 calc R . .
C24A C 1.4251(5) 1.4256(4) 0.6250(4) 0.0358(11) Uani 1 1 d . . .
C25A C 1.3398(6) 1.5160(5) 0.5856(4) 0.0416(13) Uani 1 1 d . . .
H25A H 1.3281 1.5782 0.6015 0.050 Uiso 1 1 calc R . .
C26A C 1.2711(6) 1.5142(5) 0.5224(4) 0.0414(13) Uani 1 1 d . . .
H26A H 1.2111 1.5753 0.4960 0.050 Uiso 1 1 calc R . .
Br1A Br 1.52108(7) 1.42829(6) 0.71080(4) 0.05030(17) Uani 1 1 d . . .
N3A N 1.1271(4) 1.4997(3) 0.3951(3) 0.0325(9) Uani 1 1 d . . .
H3A H 1.1004 1.5543 0.4156 0.039 Uiso 1 1 calc R . .
N4A N 1.0739(4) 1.4914(3) 0.3282(3) 0.0286(8) Uani 1 1 d . . .
C5A C 0.9782(5) 1.5675(4) 0.2981(3) 0.0306(10) Uani 1 1 d . . .
H5A H 0.9456 1.6248 0.3223 0.037 Uiso 1 1 calc R . .
C6A C 0.9223(5) 1.5619(4) 0.2256(3) 0.0280(9) Uani 1 1 d . . .
N7A N 0.9715(4) 1.4766(3) 0.1951(3) 0.0259(8) Uani 1 1 d . . .
C8A C 0.8205(6) 1.6451(4) 0.1900(4) 0.0372(12) Uani 1 1 d . . .
H8A H 0.7901 1.7043 0.2120 0.045 Uiso 1 1 calc R . .
C9A C 0.7656(6) 1.6385(5) 0.1219(4) 0.0415(13) Uani 1 1 d . . .
H9A H 0.6970 1.6931 0.0972 0.050 Uiso 1 1 calc R . .
C8B C 0.8128(5) 1.5508(4) 0.0907(3) 0.0362(11) Uani 1 1 d . . .
H8B H 0.7762 1.5441 0.0452 0.043 Uiso 1 1 calc R . .
C6B C 0.9163(5) 1.4723(4) 0.1286(3) 0.0287(9) Uani 1 1 d . . .
C5B C 0.9710(5) 1.3798(4) 0.0955(3) 0.0308(10) Uani 1 1 d . . .
H5B H 0.9355 1.3709 0.0505 0.037 Uiso 1 1 calc R . .
N4B N 1.0682(4) 1.3117(3) 0.1294(3) 0.0289(8) Uani 1 1 d . . .
N3B N 1.1192(4) 1.2259(3) 0.0974(3) 0.0331(9) Uani 1 1 d . . .
H3B H 1.0871 1.2177 0.0554 0.040 Uiso 1 1 calc R . .
C2B C 1.2228(5) 1.1545(4) 0.1347(3) 0.0304(10) Uani 1 1 d . . .
O1B O 1.2629(4) 1.1655(3) 0.1968(3) 0.0358(8) Uani 1 1 d . . .
C21B C 1.2842(5) 1.0630(4) 0.0980(3) 0.0307(10) Uani 1 1 d . . .
C22B C 1.3750(6) 0.9818(4) 0.1437(4) 0.0380(12) Uani 1 1 d . . .
H22B H 1.3980 0.9863 0.1953 0.046 Uiso 1 1 calc R . .
C23B C 1.4331(6) 0.8924(4) 0.1135(4) 0.0390(12) Uani 1 1 d . . .
H23B H 1.4939 0.8362 0.1450 0.047 Uiso 1 1 calc R . .
C24B C 1.3997(5) 0.8884(4) 0.0371(3) 0.0320(10) Uani 1 1 d . . .
C25B C 1.3137(6) 0.9702(5) -0.0115(4) 0.0424(13) Uani 1 1 d . . .
H25B H 1.2943 0.9666 -0.0646 0.051 Uiso 1 1 calc R . .
C26B C 1.2557(6) 1.0587(5) 0.0191(4) 0.0429(14) Uani 1 1 d . . .
H26B H 1.1971 1.1156 -0.0137 0.051 Uiso 1 1 calc R . .
Br1B Br 1.47383(6) 0.76686(5) -0.00369(4) 0.04526(16) Uani 1 1 d . . .
N11 N 0.9232(5) 1.2580(4) 0.3645(4) 0.0435(11) Uani 1 1 d U . .
O12 O 0.9773(4) 1.2277(4) 0.2977(3) 0.0478(10) Uani 1 1 d U . .
O13 O 0.9729(4) 1.3179(3) 0.3857(3) 0.0447(9) Uani 1 1 d U . .
O14 O 0.8246(6) 1.2314(5) 0.4084(5) 0.094(2) Uani 1 1 d U . .
N15 N 1.3020(5) 1.4717(4) 0.1157(3) 0.0410(11) Uani 1 1 d U . .
O16 O 1.2850(5) 1.3890(3) 0.1077(3) 0.0451(10) Uani 1 1 d U . .
O17 O 1.2739(5) 1.4847(3) 0.1921(3) 0.0473(10) Uani 1 1 d U . .
O18 O 1.3420(7) 1.5371(4) 0.0522(4) 0.0797(18) Uani 1 1 d U . .
N19 N 1.3182(9) 0.1196(6) 0.7030(5) 0.078(2) Uani 1 1 d U . .
O20 O 1.3342(7) 0.1196(5) 0.7738(4) 0.0812(18) Uani 1 1 d U . .
O21 O 1.1956(10) 0.1857(8) 0.6829(6) 0.125(3) Uani 1 1 d U . .
O22 O 1.3822(12) 0.0838(6) 0.6524(7) 0.152(4) Uani 1 1 d U . .
O31 O 1.2043(5) 1.1529(3) 0.3838(3) 0.0531(11) Uani 1 1 d DU . .
C32 C 1.2823(6) 1.0861(4) 0.4269(4) 0.0497(15) Uani 1 1 d DU . .
H32 H 1.3629 1.1049 0.4185 0.060 Uiso 1 1 calc R . .
N33 N 1.2841(8) 0.9975(5) 0.4802(6) 0.102(3) Uani 1 1 d DU . .
C34 C 1.3830(6) 0.9217(4) 0.5318(4) 0.0484(15) Uani 1 1 d DU . .
H34A H 1.4639 0.9052 0.4932 0.073 Uiso 1 1 calc R . .
H34B H 1.3522 0.8582 0.5621 0.073 Uiso 1 1 calc R . .
H34C H 1.3992 0.9508 0.5749 0.073 Uiso 1 1 calc R . .
C35 C 1.1709(18) 1.0228(18) 0.5457(13) 0.216(10) Uani 1 1 d DU . .
H35A H 1.1973 1.0493 0.5866 0.324 Uiso 1 1 calc R . .
H35B H 1.1396 0.9599 0.5777 0.324 Uiso 1 1 calc R . .
H35C H 1.1010 1.0757 0.5158 0.324 Uiso 1 1 calc R . .
O41 O 1.4152(4) 1.2587(3) 0.2619(3) 0.0443(10) Uani 1 1 d DU . .
C42 C 1.5181(4) 1.1993(4) 0.2431(3) 0.0327(10) Uani 1 1 d DU . .
H42 H 1.5145 1.1305 0.2482 0.039 Uiso 1 1 calc R . .
N43 N 1.6315(4) 1.2214(3) 0.2171(3) 0.0374(10) Uani 1 1 d DU . .
C44 C 1.7527(6) 1.1454(6) 0.1979(5) 0.0588(18) Uani 1 1 d DU . .
H44A H 1.7361 1.0756 0.2169 0.088 Uiso 1 1 calc R . .
H44B H 1.8203 1.1467 0.2291 0.088 Uiso 1 1 calc R . .
H44C H 1.7819 1.1635 0.1349 0.088 Uiso 1 1 calc R . .
C45 C 1.6430(9) 1.3291(5) 0.2015(8) 0.081(3) Uani 1 1 d DU . .
H45A H 1.5603 1.3704 0.2233 0.122 Uiso 1 1 calc R . .
H45B H 1.6640 1.3598 0.1387 0.122 Uiso 1 1 calc R . .
H45C H 1.7124 1.3284 0.2322 0.122 Uiso 1 1 calc R . .
O51 O 0.9608(5) 0.2083(5) -0.0125(3) 0.0643(14) Uani 1 1 d DU . .
C52 C 0.8980(6) 0.2429(5) -0.0745(4) 0.0488(14) Uani 1 1 d DU . .
H52 H 0.8377 0.3082 -0.0781 0.059 Uiso 1 1 calc R . .
N53 N 0.9055(5) 0.1996(4) -0.1355(3) 0.0457(12) Uani 1 1 d DU . .
C54 C 0.8240(9) 0.2501(7) -0.2070(5) 0.076(2) Uani 1 1 d DU . .
H54A H 0.7677 0.3158 -0.1984 0.114 Uiso 1 1 calc R . .
H54B H 0.7702 0.2042 -0.2070 0.114 Uiso 1 1 calc R . .
H54C H 0.8802 0.2637 -0.2630 0.114 Uiso 1 1 calc R . .
C55 C 0.9956(8) 0.0976(5) -0.1355(6) 0.072(2) Uani 1 1 d DU . .
H55A H 1.0802 0.1081 -0.1680 0.108 Uiso 1 1 calc R . .
H55B H 0.9596 0.0605 -0.1632 0.108 Uiso 1 1 calc R . .
H55C H 1.0069 0.0566 -0.0752 0.108 Uiso 1 1 calc R . .
O61 O 1.0077(7) 0.6921(4) 0.4314(4) 0.0740(17) Uani 1 1 d DU . .
C62 C 0.9947(15) 0.7859(6) 0.4119(10) 0.132(5) Uani 1 1 d DU . .
H62 H 0.9059 0.8197 0.4065 0.158 Uiso 1 1 calc R . .
N63 N 1.0620(11) 0.8547(9) 0.3961(8) 0.123(4) Uani 1 1 d DU . .
C64 C 1.2057(12) 0.834(2) 0.3909(19) 0.255(12) Uani 1 1 d DU . .
H64A H 1.2474 0.7938 0.3485 0.383 Uiso 1 1 calc R . .
H64B H 1.2322 0.7939 0.4484 0.383 Uiso 1 1 calc R . .
H64C H 1.2323 0.8998 0.3722 0.383 Uiso 1 1 calc R . .
C65 C 1.002(2) 0.9654(10) 0.3922(15) 0.196(8) Uani 1 1 d DU . .
H65A H 0.9239 0.9886 0.3623 0.294 Uiso 1 1 calc R . .
H65B H 1.0641 1.0076 0.3600 0.294 Uiso 1 1 calc R . .
H65C H 0.9766 0.9731 0.4516 0.294 Uiso 1 1 calc R . .

loop_
_atom_site_aniso_label
_atom_site_aniso_U_11
_atom_site_aniso_U_22
_atom_site_aniso_U_33
_atom_site_aniso_U_23
_atom_site_aniso_U_13
_atom_site_aniso_U_12
Nd 0.02576(13) 0.02417(13) 0.02356(13) -0.01003(9) -0.00538(9) -0.00330(9)
O1A 0.041(2) 0.039(2) 0.042(2) -0.0235(17) -0.0155(17) 0.0040(16)
C2A 0.034(3) 0.032(2) 0.030(2) -0.014(2) -0.007(2) -0.004(2)
C21A 0.034(3) 0.033(3) 0.030(2) -0.016(2) -0.006(2) -0.003(2)
C22A 0.057(4) 0.036(3) 0.051(3) -0.018(3) -0.028(3) 0.001(3)
C23A 0.063(4) 0.042(3) 0.058(4) -0.017(3) -0.037(3) 0.003(3)
C24A 0.036(3) 0.045(3) 0.031(3) -0.014(2) -0.010(2) -0.009(2)
C25A 0.043(3) 0.042(3) 0.047(3) -0.027(3) -0.019(3) 0.004(2)
C26A 0.043(3) 0.040(3) 0.045(3) -0.024(2) -0.019(3) 0.006(2)
Br1A 0.0519(4) 0.0623(4) 0.0450(3) -0.0207(3) -0.0237(3) -0.0069(3)
N3A 0.038(2) 0.032(2) 0.032(2) -0.0175(17) -0.0098(18) -0.0005(18)
N4A 0.029(2) 0.033(2) 0.0271(19) -0.0135(16) -0.0051(16) -0.0053(16)
C5A 0.034(3) 0.026(2) 0.033(2) -0.0148(19) -0.006(2) -0.0002(19)
C6A 0.029(2) 0.027(2) 0.028(2) -0.0088(18) -0.0045(18) -0.0041(18)
N7A 0.0278(19) 0.0235(18) 0.0264(19) -0.0076(15) -0.0056(15) -0.0039(15)
C8A 0.039(3) 0.030(3) 0.039(3) -0.012(2) -0.008(2) 0.003(2)
C9A 0.037(3) 0.041(3) 0.042(3) -0.011(2) -0.017(2) 0.006(2)
C8B 0.036(3) 0.042(3) 0.030(3) -0.011(2) -0.011(2) -0.001(2)
C6B 0.027(2) 0.034(2) 0.025(2) -0.0095(19) -0.0053(18) -0.0049(19)
C5B 0.032(2) 0.035(3) 0.030(2) -0.012(2) -0.0102(19) -0.007(2)
N4B 0.031(2) 0.028(2) 0.030(2) -0.0130(16) -0.0053(16) -0.0057(16)
N3B 0.037(2) 0.034(2) 0.035(2) -0.0199(18) -0.0108(18) -0.0026(18)
C2B 0.035(3) 0.030(2) 0.032(2) -0.0143(19) -0.005(2) -0.008(2)
O1B 0.039(2) 0.0344(19) 0.039(2) -0.0217(16) -0.0147(16) 0.0024(15)
C21B 0.033(2) 0.031(2) 0.033(2) -0.016(2) -0.006(2) -0.006(2)
C22B 0.044(3) 0.038(3) 0.036(3) -0.017(2) -0.015(2) -0.001(2)
C23B 0.042(3) 0.034(3) 0.043(3) -0.018(2) -0.015(2) 0.002(2)
C24B 0.032(2) 0.033(3) 0.035(3) -0.018(2) -0.001(2) -0.007(2)
C25B 0.049(3) 0.043(3) 0.040(3) -0.025(2) -0.015(3) 0.003(3)
C26B 0.052(3) 0.037(3) 0.041(3) -0.020(2) -0.020(3) 0.009(2)
Br1B 0.0504(3) 0.0385(3) 0.0543(4) -0.0294(3) -0.0172(3) 0.0043(2)
N11 0.035(2) 0.033(2) 0.056(3) -0.007(2) 0.005(2) -0.0114(19)
O12 0.050(2) 0.059(3) 0.041(2) -0.0119(19) -0.0072(18) -0.023(2)
O13 0.046(2) 0.041(2) 0.046(2) -0.0153(18) 0.0039(18) -0.0117(18)
O14 0.072(4) 0.077(4) 0.132(5) -0.037(4) 0.047(4) -0.049(3)
N15 0.042(3) 0.037(2) 0.040(2) -0.010(2) 0.001(2) -0.009(2)
O16 0.058(3) 0.049(2) 0.035(2) -0.0125(17) -0.0050(18) -0.024(2)
O17 0.055(3) 0.041(2) 0.049(2) -0.0212(18) 0.0066(19) -0.0166(19)
O18 0.110(4) 0.060(3) 0.061(3) -0.011(3) 0.028(3) -0.043(3)
N19 0.112(6) 0.079(4) 0.055(4) -0.029(3) 0.010(4) -0.047(4)
O20 0.094(4) 0.084(4) 0.068(3) -0.028(3) -0.033(3) 0.002(3)
O21 0.116(6) 0.141(6) 0.120(6) -0.028(5) -0.037(5) -0.028(5)
O22 0.234(8) 0.074(4) 0.125(6) -0.052(4) 0.058(6) -0.030(5)
O31 0.062(3) 0.040(2) 0.053(3) 0.0074(19) -0.028(2) -0.013(2)
C32 0.037(3) 0.036(3) 0.065(4) 0.005(3) -0.008(3) -0.012(2)
N33 0.092(5) 0.068(4) 0.134(6) 0.048(4) -0.074(5) -0.045(4)
C34 0.050(3) 0.036(3) 0.052(3) 0.003(2) -0.014(3) -0.012(3)
C35 0.219(13) 0.211(13) 0.220(13) -0.045(9) -0.045(9) -0.054(9)
O41 0.0303(19) 0.057(2) 0.052(2) -0.029(2) -0.0079(17) -0.0026(17)
C42 0.034(3) 0.037(3) 0.030(2) -0.011(2) -0.0069(19) -0.009(2)
N43 0.033(2) 0.041(2) 0.041(2) -0.016(2) -0.0030(18) -0.0082(19)
C44 0.037(3) 0.074(4) 0.061(4) -0.029(3) 0.001(3) 0.000(3)
C45 0.066(5) 0.067(5) 0.122(7) -0.029(5) -0.006(5) -0.033(4)
O51 0.057(3) 0.091(4) 0.061(3) -0.037(3) -0.019(2) -0.015(3)
C52 0.044(3) 0.051(3) 0.057(4) -0.019(3) -0.013(3) -0.012(3)
N53 0.044(3) 0.057(3) 0.042(3) -0.011(2) -0.011(2) -0.020(2)
C54 0.082(5) 0.093(5) 0.062(4) 0.002(4) -0.033(4) -0.045(4)
C55 0.075(5) 0.079(5) 0.075(5) -0.043(4) -0.006(4) -0.015(4)
O61 0.123(5) 0.038(2) 0.073(3) -0.022(2) -0.053(3) 0.000(3)
C62 0.147(9) 0.122(8) 0.150(9) -0.060(7) -0.031(7) -0.034(7)
N63 0.126(7) 0.112(6) 0.144(8) -0.048(6) -0.025(6) -0.029(6)
C64 0.223(15) 0.267(15) 0.251(15) -0.056(10) -0.029(10) -0.038(10)
C65 0.206(12) 0.164(11) 0.209(12) -0.060(9) -0.015(9) -0.028(9)

loop_
_atom_type_symbol
_atom_type_description
_atom_type_scat_dispersion_real
_atom_type_scat_dispersion_imag
_atom_type_scat_source
C C 0.0033 0.0016 'International Tables Vol C Tables 4.2.6.8 and 6.1.1.4'
H H 0.0000 0.0000 'International Tables Vol C Tables 4.2.6.8 and 6.1.1.4'
N N 0.0061 0.0033 'International Tables Vol C Tables 4.2.6.8 and 6.1.1.4'
O O 0.0106 0.0060 'International Tables Vol C Tables 4.2.6.8 and 6.1.1.4'
Br Br -0.2901 2.4595 'International Tables Vol C Tables 4.2.6.8 and 6.1.1.4'
Nd Nd -0.1943 3.0179 'International Tables Vol C Tables 4.2.6.8 and 6.1.1.4'

loop_
_geom_angle_atom_site_label_1
_geom_angle_atom_site_label_2
_geom_angle_atom_site_label_3
_geom_angle
_geom_angle_site_symmetry_1
_geom_angle_site_symmetry_3
_geom_angle_publ_flag
O41 Nd O31 77.69(16) . . ?
O41 Nd O1B 69.99(12) . . ?
O31 Nd O1B 71.23(15) . . ?
O41 Nd O1A 68.35(13) . . ?
O31 Nd O1A 70.26(14) . . ?
O1B Nd O1A 127.73(11) . . ?
O41 Nd O13 138.14(15) . . ?
O31 Nd O13 69.18(15) . . ?
O1B Nd O13 119.46(13) . . ?
O1A Nd O13 76.69(14) . . ?
O41 Nd O16 71.15(15) . . ?
O31 Nd O16 137.80(16) . . ?
O1B Nd O16 71.78(13) . . ?
O1A Nd O16 120.51(14) . . ?
O13 Nd O16 149.79(14) . . ?
O41 Nd O17 73.15(15) . . ?
O31 Nd O17 143.50(15) . . ?
O1B Nd O17 116.97(13) . . ?
O1A Nd O17 78.81(14) . . ?
O13 Nd O17 122.28(13) . . ?
O16 Nd O17 48.49(13) . . ?
O41 Nd O12 136.39(15) . . ?
O31 Nd O12 67.16(14) . . ?
O1B Nd O12 74.71(14) . . ?
O1A Nd O12 118.97(14) . . ?
O13 Nd O12 48.42(14) . . ?
O16 Nd O12 120.47(13) . . ?
O17 Nd O12 148.21(15) . . ?
O41 Nd N4A 113.60(13) . . ?
O31 Nd N4A 113.88(15) . . ?
O1B Nd N4A 173.99(12) . . ?
O1A Nd N4A 58.12(12) . . ?
O13 Nd N4A 61.50(13) . . ?
O16 Nd N4A 104.44(13) . . ?
O17 Nd N4A 61.10(13) . . ?
O12 Nd N4A 104.00(14) . . ?
O41 Nd N4B 117.38(13) . . ?
O31 Nd N4B 112.86(14) . . ?
O1B Nd N4B 58.42(12) . . ?
O1A Nd N4B 173.66(12) . . ?
O13 Nd N4B 99.03(13) . . ?
O16 Nd N4B 61.31(13) . . ?
O17 Nd N4B 99.94(13) . . ?
O12 Nd N4B 59.31(13) . . ?
N4A Nd N4B 115.78(12) . . ?
O41 Nd N7A 144.80(14) . . ?
O31 Nd N7A 137.50(14) . . ?
O1B Nd N7A 115.93(11) . . ?
O1A Nd N7A 116.33(11) . . ?
O13 Nd N7A 71.93(13) . . ?
O16 Nd N7A 77.99(13) . . ?
O17 Nd N7A 73.86(13) . . ?
O12 Nd N7A 74.53(13) . . ?
N4A Nd N7A 58.27(12) . . ?
N4B Nd N7A 57.52(11) . . ?
C2A O1A Nd 127.3(3) . . ?
O1A C2A N3A 120.8(5) . . ?
O1A C2A C21A 121.5(5) . . ?
N3A C2A C21A 117.8(4) . . ?
C22A C21A C26A 118.9(5) . . ?
C22A C21A C2A 117.6(5) . . ?
C26A C21A C2A 123.5(5) . . ?
C23A C22A C21A 120.7(5) . . ?
C23A C22A H22A 119.6 . . ?
C21A C22A H22A 119.6 . . ?
C24A C23A C22A 119.2(5) . . ?
C24A C23A H23A 120.4 . . ?
C22A C23A H23A 120.4 . . ?
C25A C24A C23A 121.4(5) . . ?
C25A C24A Br1A 119.1(4) . . ?
C23A C24A Br1A 119.4(4) . . ?
C24A C25A C26A 119.1(5) . . ?
C24A C25A H25A 120.5 . . ?
C26A C25A H25A 120.5 . . ?
C25A C26A C21A 120.6(5) . . ?
C25A C26A H26A 119.7 . . ?
C21A C26A H26A 119.7 . . ?
C2A N3A N4A 115.2(4) . . ?
C2A N3A H3A 122.4 . . ?
N4A N3A H3A 122.4 . . ?
C5A N4A N3A 116.8(4) . . ?
C5A N4A Nd 125.0(3) . . ?
N3A N4A Nd 118.2(3) . . ?
N4A C5A C6A 117.9(4) . . ?
N4A C5A H5A 121.0 . . ?
C6A C5A H5A 121.0 . . ?
N7A C6A C8A 122.9(5) . . ?
N7A C6A C5A 118.1(4) . . ?
C8A C6A C5A 119.0(4) . . ?
C6A N7A C6B 117.1(4) . . ?
C6A N7A Nd 120.7(3) . . ?
C6B N7A Nd 122.2(3) . . ?
C9A C8A C6A 118.8(5) . . ?
C9A C8A H8A 120.6 . . ?
C6A C8A H8A 120.6 . . ?
C8B C9A C8A 119.3(5) . . ?
C8B C9A H9A 120.3 . . ?
C8A C9A H9A 120.3 . . ?
C9A C8B C6B 118.3(5) . . ?
C9A C8B H8B 120.8 . . ?
C6B C8B H8B 120.8 . . ?
N7A C6B C8B 123.6(5) . . ?
N7A C6B C5B 116.7(4) . . ?
C8B C6B C5B 119.7(4) . . ?
N4B C5B C6B 118.0(4) . . ?
N4B C5B H5B 121.0 . . ?
C6B C5B H5B 121.0 . . ?
C5B N4B N3B 117.4(4) . . ?
C5B N4B Nd 125.5(3) . . ?
N3B N4B Nd 117.0(3) . . ?
C2B N3B N4B 116.3(4) . . ?
C2B N3B H3B 121.9 . . ?
N4B N3B H3B 121.9 . . ?
O1B C2B N3B 120.7(4) . . ?
O1B C2B C21B 122.0(5) . . ?
N3B C2B C21B 117.3(4) . . ?
C2B O1B Nd 127.6(3) . . ?
C22B C21B C26B 119.8(5) . . ?
C22B C21B C2B 117.9(4) . . ?
C26B C21B C2B 122.3(5) . . ?
C21B C22B C23B 120.3(5) . . ?
C21B C22B H22B 119.9 . . ?
C23B C22B H22B 119.9 . . ?
C24B C23B C22B 118.8(5) . . ?
C24B C23B H23B 120.6 . . ?
C22B C23B H23B 120.6 . . ?
C23B C24B C25B 122.0(5) . . ?
C23B C24B Br1B 119.6(4) . . ?
C25B C24B Br1B 118.4(4) . . ?
C24B C25B C26B 118.9(5) . . ?
C24B C25B H25B 120.5 . . ?
C26B C25B H25B 120.5 . . ?
C21B C26B C25B 120.2(5) . . ?
C21B C26B H26B 119.9 . . ?
C25B C26B H26B 119.9 . . ?
O14 N11 O12 121.5(6) . . ?
O14 N11 O13 120.4(6) . . ?
O12 N11 O13 118.1(5) . . ?
N11 O12 Nd 95.0(3) . . ?
N11 O13 Nd 98.3(3) . . ?
O18 N15 O16 121.5(5) . . ?
O18 N15 O17 121.8(5) . . ?
O16 N15 O17 116.7(5) . . ?
N15 O16 Nd 98.3(3) . . ?
N15 O17 Nd 96.3(3) . . ?
O22 N19 O20 132.5(12) . . ?
O22 N19 O21 118.3(11) . . ?
O20 N19 O21 109.0(8) . . ?
C32 O31 Nd 143.7(4) . . ?
O31 C32 N33 136.3(6) . . ?
O31 C32 H32 111.9 . . ?
N33 C32 H32 111.9 . . ?
C32 N33 C34 132.8(6) . . ?
C32 N33 C35 101.1(12) . . ?
C34 N33 C35 104.7(12) . . ?
N33 C34 H34A 109.5 . . ?
N33 C34 H34B 109.5 . . ?
H34A C34 H34B 109.5 . . ?
N33 C34 H34C 109.5 . . ?
H34A C34 H34C 109.5 . . ?
H34B C34 H34C 109.5 . . ?
N33 C35 H35A 109.5 . . ?
N33 C35 H35B 109.5 . . ?
H35A C35 H35B 109.5 . . ?
N33 C35 H35C 109.5 . . ?
H35A C35 H35C 109.5 . . ?
H35B C35 H35C 109.5 . . ?
C42 O41 Nd 150.2(4) . . ?
O41 C42 N43 126.5(5) . . ?
O41 C42 H42 116.8 . . ?
N43 C42 H42 116.8 . . ?
C42 N43 C45 119.8(5) . . ?
C42 N43 C44 123.8(5) . . ?
C45 N43 C44 116.4(6) . . ?
N43 C44 H44A 109.5 . . ?
N43 C44 H44B 109.5 . . ?
H44A C44 H44B 109.5 . . ?
N43 C44 H44C 109.5 . . ?
H44A C44 H44C 109.5 . . ?
H44B C44 H44C 109.5 . . ?
N43 C45 H45A 109.5 . . ?
N43 C45 H45B 109.5 . . ?
H45A C45 H45B 109.5 . . ?
N43 C45 H45C 109.5 . . ?
H45A C45 H45C 109.5 . . ?
H45B C45 H45C 109.5 . . ?
O51 C52 N53 126.6(6) . . ?
O51 C52 H52 116.7 . . ?
N53 C52 H52 116.7 . . ?
C52 N53 C54 121.2(6) . . ?
C52 N53 C55 120.9(5) . . ?
C54 N53 C55 117.9(6) . . ?
N53 C54 H54A 109.5 . . ?
N53 C54 H54B 109.5 . . ?
H54A C54 H54B 109.5 . . ?
N53 C54 H54C 109.5 . . ?
H54A C54 H54C 109.5 . . ?
H54B C54 H54C 109.5 . . ?
N53 C55 H55A 109.5 . . ?
N53 C55 H55B 109.5 . . ?
H55A C55 H55B 109.5 . . ?
N53 C55 H55C 109.5 . . ?
H55A C55 H55C 109.5 . . ?
H55B C55 H55C 109.5 . . ?
O61 C62 N63 140.8(14) . . ?
O61 C62 H62 109.6 . . ?
N63 C62 H62 109.6 . . ?
C62 N63 C65 123.0(13) . . ?
C62 N63 C64 126.2(16) . . ?
C65 N63 C64 110.4(15) . . ?
N63 C64 H64A 109.5 . . ?
N63 C64 H64B 109.5 . . ?
H64A C64 H64B 109.5 . . ?
N63 C64 H64C 109.5 . . ?
H64A C64 H64C 109.5 . . ?
H64B C64 H64C 109.5 . . ?
N63 C65 H65A 109.5 . . ?
N63 C65 H65B 109.5 . . ?
H65A C65 H65B 109.5 . . ?
N63 C65 H65C 109.5 . . ?
H65A C65 H65C 109.5 . . ?
H65B C65 H65C 109.5 . . ?

loop_
_geom_bond_atom_site_label_1
_geom_bond_atom_site_label_2
_geom_bond_distance
_geom_bond_site_symmetry_2
_geom_bond_publ_flag
Nd O41 2.425(4) . ?
Nd O31 2.431(4) . ?
Nd O1B 2.556(3) . ?
Nd O1A 2.558(4) . ?
Nd O13 2.585(4) . ?
Nd O16 2.593(4) . ?
Nd O17 2.629(4) . ?
Nd O12 2.658(4) . ?
Nd N4A 2.735(4) . ?
Nd N4B 2.757(4) . ?
Nd N7A 2.786(4) . ?
O1A C2A 1.235(6) . ?
C2A N3A 1.354(7) . ?
C2A C21A 1.489(7) . ?
C21A C22A 1.386(8) . ?
C21A C26A 1.390(7) . ?
C22A C23A 1.380(8) . ?
C22A H22A 0.9400 . ?
C23A C24A 1.376(8) . ?
C23A H23A 0.9400 . ?
C24A C25A 1.373(8) . ?
C24A Br1A 1.901(5) . ?
C25A C26A 1.385(7) . ?
C25A H25A 0.9400 . ?
C26A H26A 0.9400 . ?
N3A N4A 1.369(6) . ?
N3A H3A 0.8700 . ?
N4A C5A 1.288(6) . ?
C5A C6A 1.449(7) . ?
C5A H5A 0.9400 . ?
C6A N7A 1.347(6) . ?
C6A C8A 1.402(7) . ?
N7A C6B 1.352(6) . ?
C8A C9A 1.387(8) . ?
C8A H8A 0.9400 . ?
C9A C8B 1.380(8) . ?
C9A H9A 0.9400 . ?
C8B C6B 1.398(7) . ?
C8B H8B 0.9400 . ?
C6B C5B 1.461(7) . ?
C5B N4B 1.273(6) . ?
C5B H5B 0.9400 . ?
N4B N3B 1.367(6) . ?
N3B C2B 1.357(7) . ?
N3B H3B 0.8700 . ?
C2B O1B 1.234(6) . ?
C2B C21B 1.489(6) . ?
C21B C22B 1.378(7) . ?
C21B C26B 1.390(7) . ?
C22B C23B 1.402(7) . ?
C22B H22B 0.9400 . ?
C23B C24B 1.372(7) . ?
C23B H23B 0.9400 . ?
C24B C25B 1.373(8) . ?
C24B Br1B 1.899(5) . ?
C25B C26B 1.396(7) . ?
C25B H25B 0.9400 . ?
C26B H26B 0.9400 . ?
N11 O14 1.221(7) . ?
N11 O12 1.248(7) . ?
N11 O13 1.260(7) . ?
N15 O18 1.222(7) . ?
N15 O16 1.256(6) . ?
N15 O17 1.263(6) . ?
N19 O22 1.098(10) . ?
N19 O20 1.188(9) . ?
N19 O21 1.403(12) . ?
O31 C32 1.194(5) . ?
C32 N33 1.249(5) . ?
C32 H32 0.9400 . ?
N33 C34 1.447(5) . ?
N33 C35 1.469(5) . ?
C34 H34A 0.9700 . ?
C34 H34B 0.9700 . ?
C34 H34C 0.9700 . ?
C35 H35A 0.9700 . ?
C35 H35B 0.9700 . ?
C35 H35C 0.9700 . ?
O41 C42 1.216(5) . ?
C42 N43 1.286(5) . ?
C42 H42 0.9400 . ?
N43 C45 1.464(5) . ?
N43 C44 1.464(5) . ?
C44 H44A 0.9700 . ?
C44 H44B 0.9700 . ?
C44 H44C 0.9700 . ?
C45 H45A 0.9700 . ?
C45 H45B 0.9700 . ?
C45 H45C 0.9700 . ?
O51 C52 1.213(5) . ?
C52 N53 1.284(5) . ?
C52 H52 0.9400 . ?
N53 C54 1.462(5) . ?
N53 C55 1.463(5) . ?
C54 H54A 0.9700 . ?
C54 H54B 0.9700 . ?
C54 H54C 0.9700 . ?
C55 H55A 0.9700 . ?
C55 H55B 0.9700 . ?
C55 H55C 0.9700 . ?
O61 C62 1.206(6) . ?
C62 N63 1.283(6) . ?
C62 H62 0.9400 . ?
N63 C65 1.468(5) . ?
N63 C64 1.469(5) . ?
C64 H64A 0.9700 . ?
C64 H64B 0.9700 . ?
C64 H64C 0.9700 . ?
C65 H65A 0.9700 . ?
C65 H65B 0.9700 . ?
C65 H65C 0.9700 . ?

loop_
_geom_torsion_atom_site_label_1
_geom_torsion_atom_site_label_2
_geom_torsion_atom_site_label_3
_geom_torsion_atom_site_label_4
_geom_torsion
_geom_torsion_site_symmetry_1
_geom_torsion_site_symmetry_2
_geom_torsion_site_symmetry_3
_geom_torsion_site_symmetry_4
_geom_torsion_publ_flag
O41 Nd O1A C2A 133.4(5) . . . . ?
O31 Nd O1A C2A -142.4(5) . . . . ?
O1B Nd O1A C2A 172.8(4) . . . . ?
O13 Nd O1A C2A -70.1(5) . . . . ?
O16 Nd O1A C2A 83.0(5) . . . . ?
O17 Nd O1A C2A 57.2(5) . . . . ?
O12 Nd O1A C2A -94.5(5) . . . . ?
N4A Nd O1A C2A -5.6(4) . . . . ?
N7A Nd O1A C2A -8.3(5) . . . . ?
Nd O1A C2A N3A 6.8(8) . . . . ?
Nd O1A C2A C21A -172.8(4) . . . . ?
O1A C2A C21A C22A -10.1(8) . . . . ?
N3A C2A C21A C22A 170.3(5) . . . . ?
O1A C2A C21A C26A 169.8(6) . . . . ?
N3A C2A C21A C26A -9.9(8) . . . . ?
C26A C21A C22A C23A -2.4(10) . . . . ?
C2A C21A C22A C23A 177.4(6) . . . . ?
C21A C22A C23A C24A 0.9(11) . . . . ?
C22A C23A C24A C25A 0.4(11) . . . . ?
C22A C23A C24A Br1A -179.0(6) . . . . ?
C23A C24A C25A C26A -0.1(10) . . . . ?
Br1A C24A C25A C26A 179.2(5) . . . . ?
C24A C25A C26A C21A -1.4(10) . . . . ?
C22A C21A C26A C25A 2.7(9) . . . . ?
C2A C21A C26A C25A -177.2(6) . . . . ?
O1A C2A N3A N4A -2.2(8) . . . . ?
C21A C2A N3A N4A 177.4(4) . . . . ?
C2A N3A N4A C5A 177.8(5) . . . . ?
C2A N3A N4A Nd -2.6(6) . . . . ?
O41 Nd N4A C5A 141.5(4) . . . . ?
O31 Nd N4A C5A -132.0(4) . . . . ?
O1A Nd N4A C5A -176.7(5) . . . . ?
O13 Nd N4A C5A -85.1(4) . . . . ?
O16 Nd N4A C5A 66.1(4) . . . . ?
O17 Nd N4A C5A 88.6(4) . . . . ?
O12 Nd N4A C5A -61.1(4) . . . . ?
N4B Nd N4A C5A 1.3(5) . . . . ?
N7A Nd N4A C5A 0.4(4) . . . . ?
O41 Nd N4A N3A -38.0(4) . . . . ?
O31 Nd N4A N3A 48.5(4) . . . . ?
O1A Nd N4A N3A 3.8(3) . . . . ?
O13 Nd N4A N3A 95.4(4) . . . . ?
O16 Nd N4A N3A -113.4(3) . . . . ?
O17 Nd N4A N3A -90.9(4) . . . . ?
O12 Nd N4A N3A 119.4(3) . . . . ?
N4B Nd N4A N3A -178.2(3) . . . . ?
N7A Nd N4A N3A -179.1(4) . . . . ?
N3A N4A C5A C6A 178.4(4) . . . . ?
Nd N4A C5A C6A -1.1(7) . . . . ?
N4A C5A C6A N7A 1.4(7) . . . . ?
N4A C5A C6A C8A -178.2(5) . . . . ?
C8A C6A N7A C6B -1.6(7) . . . . ?
C5A C6A N7A C6B 178.8(5) . . . . ?
C8A C6A N7A Nd 178.5(4) . . . . ?
C5A C6A N7A Nd -1.1(6) . . . . ?
O41 Nd N7A C6A -86.2(4) . . . . ?
O31 Nd N7A C6A 92.1(4) . . . . ?
O1B Nd N7A C6A -177.8(3) . . . . ?
O1A Nd N7A C6A 3.1(4) . . . . ?
O13 Nd N7A C6A 67.5(4) . . . . ?
O16 Nd N7A C6A -115.2(4) . . . . ?
O17 Nd N7A C6A -65.2(4) . . . . ?
O12 Nd N7A C6A 118.2(4) . . . . ?
N4A Nd N7A C6A 0.4(3) . . . . ?
N4B Nd N7A C6A -178.7(4) . . . . ?
O41 Nd N7A C6B 93.9(4) . . . . ?
O31 Nd N7A C6B -87.8(4) . . . . ?
O1B Nd N7A C6B 2.3(4) . . . . ?
O1A Nd N7A C6B -176.8(4) . . . . ?
O13 Nd N7A C6B -112.4(4) . . . . ?
O16 Nd N7A C6B 64.9(4) . . . . ?
O17 Nd N7A C6B 114.9(4) . . . . ?
O12 Nd N7A C6B -61.7(4) . . . . ?
N4A Nd N7A C6B -179.5(4) . . . . ?
N4B Nd N7A C6B 1.4(3) . . . . ?
N7A C6A C8A C9A 1.7(8) . . . . ?
C5A C6A C8A C9A -178.7(5) . . . . ?
C6A C8A C9A C8B -0.3(9) . . . . ?
C8A C9A C8B C6B -1.0(9) . . . . ?
C6A N7A C6B C8B 0.2(7) . . . . ?
Nd N7A C6B C8B -179.9(4) . . . . ?
C6A N7A C6B C5B 179.6(4) . . . . ?
Nd N7A C6B C5B -0.5(6) . . . . ?
C9A C8B C6B N7A 1.1(8) . . . . ?
C9A C8B C6B C5B -178.3(5) . . . . ?
N7A C6B C5B N4B -1.9(7) . . . . ?
C8B C6B C5B N4B 177.6(5) . . . . ?
C6B C5B N4B N3B -179.5(4) . . . . ?
C6B C5B N4B Nd 3.6(7) . . . . ?
O41 Nd N4B C5B -142.2(4) . . . . ?
O31 Nd N4B C5B 130.2(4) . . . . ?
O1B Nd N4B C5B 178.2(5) . . . . ?
O13 Nd N4B C5B 59.1(4) . . . . ?
O16 Nd N4B C5B -96.5(4) . . . . ?
O17 Nd N4B C5B -66.2(4) . . . . ?
O12 Nd N4B C5B 87.9(4) . . . . ?
N4A Nd N4B C5B -3.6(5) . . . . ?
N7A Nd N4B C5B -2.7(4) . . . . ?
O41 Nd N4B N3B 40.8(4) . . . . ?
O31 Nd N4B N3B -46.8(4) . . . . ?
O1B Nd N4B N3B 1.2(3) . . . . ?
O13 Nd N4B N3B -117.9(3) . . . . ?
O16 Nd N4B N3B 86.5(4) . . . . ?
O17 Nd N4B N3B 116.9(3) . . . . ?
O12 Nd N4B N3B -89.1(4) . . . . ?
N4A Nd N4B N3B 179.5(3) . . . . ?
N7A Nd N4B N3B -179.6(4) . . . . ?
C5B N4B N3B C2B -180.0(5) . . . . ?
Nd N4B N3B C2B -2.8(6) . . . . ?
N4B N3B C2B O1B 3.3(8) . . . . ?
N4B N3B C2B C21B -177.1(4) . . . . ?
N3B C2B O1B Nd -2.3(7) . . . . ?
C21B C2B O1B Nd 178.2(3) . . . . ?
O41 Nd O1B C2B -142.4(5) . . . . ?
O31 Nd O1B C2B 134.2(5) . . . . ?
O1A Nd O1B C2B 178.7(4) . . . . ?
O13 Nd O1B C2B 82.8(5) . . . . ?
O16 Nd O1B C2B -66.4(5) . . . . ?
O17 Nd O1B C2B -84.5(5) . . . . ?
O12 Nd O1B C2B 63.6(4) . . . . ?
N4B Nd O1B C2B 0.6(4) . . . . ?
N7A Nd O1B C2B -0.2(5) . . . . ?
O1B C2B C21B C22B 9.6(8) . . . . ?
N3B C2B C21B C22B -169.9(5) . . . . ?
O1B C2B C21B C26B -168.6(6) . . . . ?
N3B C2B C21B C26B 11.9(8) . . . . ?
C26B C21B C22B C23B -3.5(9) . . . . ?
C2B C21B C22B C23B 178.2(5) . . . . ?
C21B C22B C23B C24B 1.2(9) . . . . ?
C22B C23B C24B C25B 1.6(9) . . . . ?
C22B C23B C24B Br1B -178.5(4) . . . . ?
C23B C24B C25B C26B -1.9(10) . . . . ?
Br1B C24B C25B C26B 178.2(5) . . . . ?
C22B C21B C26B C25B 3.2(10) . . . . ?
C2B C21B C26B C25B -178.6(6) . . . . ?
C24B C25B C26B C21B -0.5(10) . . . . ?
O14 N11 O12 Nd -176.0(6) . . . . ?
O13 N11 O12 Nd 4.4(5) . . . . ?
O41 Nd O12 N11 118.3(3) . . . . ?
O31 Nd O12 N11 79.3(3) . . . . ?
O1B Nd O12 N11 155.0(4) . . . . ?
O1A Nd O12 N11 30.0(4) . . . . ?
O13 Nd O12 N11 -2.5(3) . . . . ?
O16 Nd O12 N11 -147.4(3) . . . . ?
O17 Nd O12 N11 -88.1(4) . . . . ?
N4A Nd O12 N11 -31.0(4) . . . . ?
N4B Nd O12 N11 -142.9(4) . . . . ?
N7A Nd O12 N11 -81.9(3) . . . . ?
O14 N11 O13 Nd 175.8(6) . . . . ?
O12 N11 O13 Nd -4.5(5) . . . . ?
O41 Nd O13 N11 -114.9(3) . . . . ?
O31 Nd O13 N11 -74.9(3) . . . . ?
O1B Nd O13 N11 -22.5(4) . . . . ?
O1A Nd O13 N11 -148.6(3) . . . . ?
O16 Nd O13 N11 82.3(4) . . . . ?
O17 Nd O13 N11 144.1(3) . . . . ?
O12 Nd O13 N11 2.5(3) . . . . ?
N4A Nd O13 N11 150.7(4) . . . . ?
N4B Nd O13 N11 36.2(3) . . . . ?
N7A Nd O13 N11 87.6(3) . . . . ?
O18 N15 O16 Nd -173.8(6) . . . . ?
O17 N15 O16 Nd 5.0(5) . . . . ?
O41 Nd O16 N15 -86.7(3) . . . . ?
O31 Nd O16 N15 -131.3(3) . . . . ?
O1B Nd O16 N15 -161.2(4) . . . . ?
O1A Nd O16 N15 -37.6(4) . . . . ?
O13 Nd O16 N15 81.2(4) . . . . ?
O17 Nd O16 N15 -2.9(3) . . . . ?
O12 Nd O16 N15 139.9(3) . . . . ?
N4A Nd O16 N15 23.7(4) . . . . ?
N4B Nd O16 N15 135.5(4) . . . . ?
N7A Nd O16 N15 76.1(3) . . . . ?
O18 N15 O17 Nd 173.9(6) . . . . ?
O16 N15 O17 Nd -4.9(5) . . . . ?
O41 Nd O17 N15 82.3(3) . . . . ?
O31 Nd O17 N15 120.7(4) . . . . ?
O1B Nd O17 N15 26.1(4) . . . . ?
O1A Nd O17 N15 152.9(3) . . . . ?
O13 Nd O17 N15 -140.9(3) . . . . ?
O16 Nd O17 N15 2.9(3) . . . . ?
O12 Nd O17 N15 -79.0(4) . . . . ?
N4A Nd O17 N15 -147.5(4) . . . . ?
N4B Nd O17 N15 -33.4(3) . . . . ?
N7A Nd O17 N15 -85.2(3) . . . . ?
O41 Nd O31 C32 11.2(8) . . . . ?
O1B Nd O31 C32 84.0(9) . . . . ?
O1A Nd O31 C32 -60.0(8) . . . . ?
O13 Nd O31 C32 -142.8(9) . . . . ?
O16 Nd O31 C32 54.0(9) . . . . ?
O17 Nd O31 C32 -26.3(10) . . . . ?
O12 Nd O31 C32 164.8(9) . . . . ?
N4A Nd O31 C32 -99.4(9) . . . . ?
N4B Nd O31 C32 125.9(8) . . . . ?
N7A Nd O31 C32 -167.8(8) . . . . ?
Nd O31 C32 N33 -170.8(9) . . . . ?
O31 C32 N33 C34 -178.2(10) . . . . ?
O31 C32 N33 C35 -56.0(17) . . . . ?
O31 Nd O41 C42 72.7(8) . . . . ?
O1B Nd O41 C42 -1.6(8) . . . . ?
O1A Nd O41 C42 146.1(8) . . . . ?
O13 Nd O41 C42 110.6(8) . . . . ?
O16 Nd O41 C42 -78.5(8) . . . . ?
O17 Nd O41 C42 -129.6(8) . . . . ?
O12 Nd O41 C42 36.3(9) . . . . ?
N4A Nd O41 C42 -176.4(8) . . . . ?
N4B Nd O41 C42 -36.9(8) . . . . ?
N7A Nd O41 C42 -108.5(8) . . . . ?
Nd O41 C42 N43 147.4(6) . . . . ?
O41 C42 N43 C45 -4.5(10) . . . . ?
O41 C42 N43 C44 178.2(6) . . . . ?
O51 C52 N53 C54 -179.8(7) . . . . ?
O51 C52 N53 C55 0.4(11) . . . . ?
O61 C62 N63 C65 -166(2) . . . . ?
O61 C62 N63 C64 5(4) . . . . ?
